data_2220917
loop_
_publ_author_name
'Cai, Bang-Hong'

_publ_section_title
;
 [(2-Morpholinoethyl)(2-pyridylmethylene)amine]dithiocyanatozinc(II)
;
_journal_coeditor_code SU2087
_journal_issue 2
_journal_name_full 'Acta Crystallographica Section E'
_journal_page_first m142
_journal_paper_doi 10.1107/S1600536808044061
_journal_volume 65
_journal_year 2009
_chemical_formula_iupac '[Zn (N C S)2 (C12 H17 N3 O)]'
_chemical_formula_moiety 'C14 H17 N5 O S2 Zn'
_chemical_formula_sum 'C14 H17 N5 O S2 Zn'
_chemical_formula_weight 400.82
_chemical_name_systematic
;
[(2-Morpholinoethyl)(2-pyridylmethylene)amine]dithiocyanatozinc(II)
;
_space_group_IT_number 2
_symmetry_cell_setting triclinic
_symmetry_space_group_name_Hall '-P 1'
_symmetry_space_group_name_H-M 'P -1'
_atom_sites_solution_hydrogens geom
_atom_sites_solution_primary direct
_atom_sites_solution_secondary difmap
_audit_creation_method SHELXL-97
_cell_angle_alpha 98.439(3)
_cell_angle_beta 102.587(3)
_cell_angle_gamma 102.501(3)
_cell_formula_units_Z 2
_cell_length_a 8.185(2)
_cell_length_b 8.654(2)
_cell_length_c 13.368(4)
_cell_measurement_reflns_used 2675
_cell_measurement_temperature 298(2)
_cell_measurement_theta_max 25.0
_cell_measurement_theta_min 2.4
_cell_volume 883.3(4)
_computing_cell_refinement 'SAINT (Bruker, 2002)'
_computing_data_collection 'SMART (Bruker, 2002)'
_computing_data_reduction 'SAINT (Bruker, 2002)'
_computing_molecular_graphics 'SHELXTL (Sheldrick, 2008)'
_computing_publication_material 'SHELXTL (Sheldrick, 2008)'
_computing_structure_refinement 'SHELXL97 (Sheldrick, 2008)'
_computing_structure_solution 'SHELXS97 (Sheldrick, 2008)'
_diffrn_ambient_temperature 298(2)
_diffrn_measured_fraction_theta_full 0.978
_diffrn_measured_fraction_theta_max 0.978
_diffrn_measurement_device_type 'Bruker SMART 1000 CCD area-detector'
_diffrn_measurement_method \w
_diffrn_radiation_monochromator graphite
_diffrn_radiation_source 'fine-focus sealed tube'
_diffrn_radiation_type MoK\a
_diffrn_radiation_wavelength 0.71073
_diffrn_reflns_av_R_equivalents 0.0308
_diffrn_reflns_av_sigmaI/netI 0.0515
_diffrn_reflns_limit_h_max 10
_diffrn_reflns_limit_h_min -10
_diffrn_reflns_limit_k_max 10
_diffrn_reflns_limit_k_min -11
_diffrn_reflns_limit_l_max 16
_diffrn_reflns_limit_l_min -17
_diffrn_reflns_number 7386
_diffrn_reflns_theta_full 27.00
_diffrn_reflns_theta_max 27.00
_diffrn_reflns_theta_min 1.59
_diffrn_standards_decay_% 0
_diffrn_standards_number 0
_exptl_absorpt_coefficient_mu 1.636
_exptl_absorpt_correction_T_max 0.7356
_exptl_absorpt_correction_T_min 0.7047
_exptl_absorpt_correction_type multi-scan
_exptl_absorpt_process_details '(SADABS; Sheldrick, 1996)'
_exptl_crystal_colour colorless
_exptl_crystal_density_diffrn 1.507
_exptl_crystal_density_method 'not measured'
_exptl_crystal_description block
_exptl_crystal_F_000 412
_exptl_crystal_size_max 0.23
_exptl_crystal_size_mid 0.23
_exptl_crystal_size_min 0.20
_refine_diff_density_max 0.566
_refine_diff_density_min -0.472
_refine_ls_extinction_method none
_refine_ls_goodness_of_fit_ref 1.039
_refine_ls_hydrogen_treatment constr
_refine_ls_matrix_type full
_refine_ls_number_parameters 208
_refine_ls_number_reflns 3770
_refine_ls_number_restraints 0
_refine_ls_restrained_S_all 1.039
_refine_ls_R_factor_all 0.0576
_refine_ls_R_factor_gt 0.0447
_refine_ls_shift/su_max 0.001
_refine_ls_shift/su_mean 0.000
_refine_ls_structure_factor_coef Fsqd
_refine_ls_weighting_details 'calc w=1/[\s^2^(Fo^2^)+(0.064P)^2^+0.1459P] where P=(Fo^2^+2Fc^2^)/3'
_refine_ls_weighting_scheme calc
_refine_ls_wR_factor_gt 0.1163
_refine_ls_wR_factor_ref 0.1242
_reflns_number_gt 2989
_reflns_number_total 3770
_reflns_threshold_expression I>2\s(I)
_cod_data_source_file su2087.cif
_cod_data_source_block I
_cod_database_code 2220917
_cod_database_fobs_code 2220917

loop_
_symmetry_equiv_pos_as_xyz
'x, y, z'
'-x, -y, -z'

loop_
_atom_site_type_symbol
_atom_site_label
_atom_site_fract_x
_atom_site_fract_y
_atom_site_fract_z
_atom_site_U_iso_or_equiv
_atom_site_adp_type
_atom_site_calc_flag
_atom_site_refinement_flags
_atom_site_occupancy
_atom_site_disorder_assembly
_atom_site_disorder_group
Zn Zn1 0.87080(4) 0.35121(4) 0.23426(3) 0.04844(15) Uani d . 1 . .
S S1 0.75132(16) 0.05952(14) -0.10471(7) 0.0759(3) Uani d . 1 . .
S S2 1.40376(14) 0.73452(15) 0.38080(9) 0.0854(4) Uani d . 1 . .
O O1 1.1836(4) 0.1269(4) 0.4455(2) 0.0791(8) Uani d . 1 . .
N N1 0.7747(4) 0.5343(3) 0.1472(2) 0.0551(7) Uani d . 1 . .
N N2 0.6437(3) 0.3649(3) 0.2720(2) 0.0552(7) Uani d . 1 . .
N N3 0.8546(3) 0.1714(3) 0.3427(2) 0.0493(6) Uani d . 1 . .
N N4 0.8437(4) 0.1978(4) 0.1048(2) 0.0662(8) Uani d . 1 . .
N N5 1.0969(4) 0.5041(4) 0.2956(3) 0.0793(10) Uani d . 1 . .
C C1 0.6221(4) 0.5515(4) 0.1613(3) 0.0531(8) Uani d . 1 . .
C C2 0.5377(5) 0.6554(4) 0.1166(3) 0.0622(9) Uani d . 1 . .
H H2 0.4323 0.6652 0.1285 0.075 Uiso calc R 1 . .
C C3 0.6133(5) 0.7444(4) 0.0539(3) 0.0662(10) Uani d . 1 . .
H H3 0.5592 0.8155 0.0223 0.079 Uiso calc R 1 . .
C C4 0.7674(5) 0.7276(4) 0.0385(3) 0.0690(10) Uani d . 1 . .
H H4 0.8204 0.7867 -0.0038 0.083 Uiso calc R 1 . .
C C5 0.8445(5) 0.6212(4) 0.0866(3) 0.0648(9) Uani d . 1 . .
H H5 0.9503 0.6103 0.0759 0.078 Uiso calc R 1 . .
C C6 0.5531(4) 0.4478(4) 0.2283(3) 0.0603(9) Uani d . 1 . .
H H6 0.4434 0.4439 0.2382 0.072 Uiso calc R 1 . .
C C7 0.5856(5) 0.2577(6) 0.3393(3) 0.0776(12) Uani d . 1 . .
H H7A 0.4603 0.2194 0.3188 0.093 Uiso calc R 1 . .
H H7B 0.6214 0.3151 0.4117 0.093 Uiso calc R 1 . .
C C8 0.6656(5) 0.1177(5) 0.3275(3) 0.0730(11) Uani d . 1 . .
H H8A 0.6415 0.0524 0.3782 0.088 Uiso calc R 1 . .
H H8B 0.6134 0.0506 0.2581 0.088 Uiso calc R 1 . .
C C9 0.9411(5) 0.2391(4) 0.4547(3) 0.0612(9) Uani d . 1 . .
H H9A 0.8978 0.1647 0.4962 0.073 Uiso calc R 1 . .
H H9B 0.9127 0.3402 0.4752 0.073 Uiso calc R 1 . .
C C10 1.1332(5) 0.2682(5) 0.4768(3) 0.0723(11) Uani d . 1 . .
H H10A 1.1776 0.3503 0.4404 0.087 Uiso calc R 1 . .
H H10B 1.1840 0.3088 0.5513 0.087 Uiso calc R 1 . .
C C11 1.1103(5) 0.0677(5) 0.3379(3) 0.0757(11) Uani d . 1 . .
H H11A 1.1471 -0.0283 0.3162 0.091 Uiso calc R 1 . .
H H11B 1.1522 0.1484 0.2998 0.091 Uiso calc R 1 . .
C C12 0.9161(5) 0.0269(4) 0.3108(3) 0.0639(9) Uani d . 1 . .
H H12A 0.8704 -0.0134 0.2360 0.077 Uiso calc R 1 . .
H H12B 0.8735 -0.0576 0.3460 0.077 Uiso calc R 1 . .
C C13 0.8047(4) 0.1408(4) 0.0181(3) 0.0504(7) Uani d . 1 . .
C C14 1.2216(5) 0.6003(4) 0.3288(3) 0.0560(8) Uani d . 1 . .

loop_
_atom_site_aniso_label
_atom_site_aniso_U_11
_atom_site_aniso_U_22
_atom_site_aniso_U_33
_atom_site_aniso_U_12
_atom_site_aniso_U_13
_atom_site_aniso_U_23
Zn1 0.0390(2) 0.0533(2) 0.0485(2) 0.00680(15) 0.01199(15) 0.00305(16)
S1 0.0891(7) 0.0910(7) 0.0462(5) 0.0300(6) 0.0125(5) 0.0066(5)
S2 0.0656(6) 0.0863(7) 0.0827(7) -0.0173(5) 0.0278(6) -0.0084(6)
O1 0.0664(17) 0.090(2) 0.0778(19) 0.0235(15) 0.0049(14) 0.0222(16)
N1 0.0487(15) 0.0542(16) 0.0604(17) 0.0143(12) 0.0129(13) 0.0061(13)
N2 0.0465(15) 0.0640(16) 0.0577(17) 0.0151(13) 0.0190(13) 0.0100(14)
N3 0.0469(14) 0.0472(14) 0.0473(14) 0.0036(11) 0.0098(11) 0.0060(11)
N4 0.083(2) 0.0677(19) 0.0506(17) 0.0277(16) 0.0191(15) 0.0057(15)
N5 0.0497(17) 0.077(2) 0.090(3) -0.0094(16) -0.0065(17) 0.0269(19)
C1 0.0496(18) 0.0513(18) 0.0517(19) 0.0153(14) 0.0064(14) -0.0036(14)
C2 0.056(2) 0.059(2) 0.067(2) 0.0235(16) 0.0071(17) -0.0023(17)
C3 0.072(2) 0.0517(19) 0.068(2) 0.0210(17) 0.0016(19) 0.0079(17)
C4 0.070(2) 0.058(2) 0.077(3) 0.0139(18) 0.017(2) 0.0159(19)
C5 0.055(2) 0.063(2) 0.080(3) 0.0176(17) 0.0196(18) 0.0153(19)
C6 0.0466(18) 0.070(2) 0.063(2) 0.0184(16) 0.0179(16) 0.0011(18)
C7 0.053(2) 0.107(3) 0.086(3) 0.018(2) 0.034(2) 0.038(2)
C8 0.051(2) 0.078(3) 0.084(3) -0.0047(18) 0.0138(19) 0.031(2)
C9 0.074(2) 0.0553(19) 0.0471(19) 0.0103(17) 0.0135(17) 0.0017(15)
C10 0.071(2) 0.070(2) 0.057(2) 0.0043(19) -0.0076(18) 0.0106(18)
C11 0.075(3) 0.085(3) 0.081(3) 0.035(2) 0.031(2) 0.022(2)
C12 0.082(3) 0.0477(18) 0.055(2) 0.0115(17) 0.0100(18) 0.0070(16)
C13 0.0516(18) 0.0499(17) 0.057(2) 0.0198(14) 0.0182(15) 0.0183(16)
C14 0.061(2) 0.064(2) 0.0527(19) 0.0207(17) 0.0245(17) 0.0200(16)

loop_
_atom_type_symbol
_atom_type_description
_atom_type_scat_dispersion_real
_atom_type_scat_dispersion_imag
_atom_type_scat_source
C C 0.0033 0.0016 'International Tables Vol C Tables 4.2.6.8 and 6.1.1.4'
H H 0.0000 0.0000 'International Tables Vol C Tables 4.2.6.8 and 6.1.1.4'
N N 0.0061 0.0033 'International Tables Vol C Tables 4.2.6.8 and 6.1.1.4'
O O 0.0106 0.0060 'International Tables Vol C Tables 4.2.6.8 and 6.1.1.4'
S S 0.1246 0.1234 'International Tables Vol C Tables 4.2.6.8 and 6.1.1.4'
Zn Zn 0.2839 1.4301 'International Tables Vol C Tables 4.2.6.8 and 6.1.1.4'

loop_
_geom_angle_atom_site_label_1
_geom_angle_atom_site_label_2
_geom_angle_atom_site_label_3
_geom_angle_site_symmetry_1
_geom_angle_site_symmetry_3
_geom_angle
_geom_angle_publ_flag
N5 Zn1 N4 . . 117.35(16) ?
N5 Zn1 N2 . . 126.27(15) ?
N4 Zn1 N2 . . 114.94(12) ?
N5 Zn1 N1 . . 91.02(12) ?
N4 Zn1 N1 . . 93.10(12) ?
N2 Zn1 N1 . . 74.60(11) ?
N5 Zn1 N3 . . 104.43(12) ?
N4 Zn1 N3 . . 97.98(11) ?
N2 Zn1 N3 . . 79.39(11) ?
N1 Zn1 N3 . . 153.98(10) ?
C11 O1 C10 . . 109.3(3) ?
C5 N1 C1 . . 117.5(3) ?
C5 N1 Zn1 . . 130.3(2) ?
C1 N1 Zn1 . . 112.2(2) ?
C6 N2 C7 . . 123.2(3) ?
C6 N2 Zn1 . . 119.9(2) ?
C7 N2 Zn1 . . 116.5(2) ?
C8 N3 C9 . . 110.1(3) ?
C8 N3 C12 . . 107.7(3) ?
C9 N3 C12 . . 107.8(3) ?
C8 N3 Zn1 . . 100.9(2) ?
C9 N3 Zn1 . . 115.6(2) ?
C12 N3 Zn1 . . 114.3(2) ?
C13 N4 Zn1 . . 159.8(3) ?
C14 N5 Zn1 . . 175.1(3) ?
N1 C1 C2 . . 123.0(3) ?
N1 C1 C6 . . 113.7(3) ?
C2 C1 C6 . . 123.3(3) ?
C3 C2 C1 . . 118.2(3) ?
C3 C2 H2 . . 120.9 ?
C1 C2 H2 . . 120.9 ?
C4 C3 C2 . . 119.4(3) ?
C4 C3 H3 . . 120.3 ?
C2 C3 H3 . . 120.3 ?
C3 C4 C5 . . 118.9(4) ?
C3 C4 H4 . . 120.6 ?
C5 C4 H4 . . 120.6 ?
N1 C5 C4 . . 123.0(4) ?
N1 C5 H5 . . 118.5 ?
C4 C5 H5 . . 118.5 ?
N2 C6 C1 . . 119.3(3) ?
N2 C6 H6 . . 120.4 ?
C1 C6 H6 . . 120.4 ?
N2 C7 C8 . . 107.8(3) ?
N2 C7 H7A . . 110.1 ?
C8 C7 H7A . . 110.1 ?
N2 C7 H7B . . 110.1 ?
C8 C7 H7B . . 110.1 ?
H7A C7 H7B . . 108.5 ?
N3 C8 C7 . . 112.0(3) ?
N3 C8 H8A . . 109.2 ?
C7 C8 H8A . . 109.2 ?
N3 C8 H8B . . 109.2 ?
C7 C8 H8B . . 109.2 ?
H8A C8 H8B . . 107.9 ?
N3 C9 C10 . . 112.0(3) ?
N3 C9 H9A . . 109.2 ?
C10 C9 H9A . . 109.2 ?
N3 C9 H9B . . 109.2 ?
C10 C9 H9B . . 109.2 ?
H9A C9 H9B . . 107.9 ?
O1 C10 C9 . . 112.2(3) ?
O1 C10 H10A . . 109.2 ?
C9 C10 H10A . . 109.2 ?
O1 C10 H10B . . 109.2 ?
C9 C10 H10B . . 109.2 ?
H10A C10 H10B . . 107.9 ?
O1 C11 C12 . . 111.9(3) ?
O1 C11 H11A . . 109.2 ?
C12 C11 H11A . . 109.2 ?
O1 C11 H11B . . 109.2 ?
C12 C11 H11B . . 109.2 ?
H11A C11 H11B . . 107.9 ?
N3 C12 C11 . . 110.8(3) ?
N3 C12 H12A . . 109.5 ?
C11 C12 H12A . . 109.5 ?
N3 C12 H12B . . 109.5 ?
C11 C12 H12B . . 109.5 ?
H12A C12 H12B . . 108.1 ?
N4 C13 S1 . . 179.4(3) ?
N5 C14 S2 . . 177.4(3) ?

loop_
_geom_bond_atom_site_label_1
_geom_bond_atom_site_label_2
_geom_bond_site_symmetry_2
_geom_bond_distance
_geom_bond_publ_flag
Zn1 N5 . 1.951(3) ?
Zn1 N4 . 1.959(3) ?
Zn1 N2 . 2.051(3) ?
Zn1 N1 . 2.273(3) ?
Zn1 N3 . 2.279(3) ?
S1 C13 . 1.611(4) ?
S2 C14 . 1.618(4) ?
O1 C11 . 1.401(5) ?
O1 C10 . 1.409(5) ?
N1 C5 . 1.319(5) ?
N1 C1 . 1.339(4) ?
N2 C6 . 1.253(4) ?
N2 C7 . 1.462(5) ?
N3 C8 . 1.475(4) ?
N3 C9 . 1.479(4) ?
N3 C12 . 1.486(4) ?
N4 C13 . 1.137(4) ?
N5 C14 . 1.122(4) ?
C1 C2 . 1.375(5) ?
C1 C6 . 1.471(5) ?
C2 C3 . 1.374(6) ?
C2 H2 . 0.9300 ?
C3 C4 . 1.356(6) ?
C3 H3 . 0.9300 ?
C4 C5 . 1.381(5) ?
C4 H4 . 0.9300 ?
C5 H5 . 0.9300 ?
C6 H6 . 0.9300 ?
C7 C8 . 1.501(6) ?
C7 H7A . 0.9700 ?
C7 H7B . 0.9700 ?
C8 H8A . 0.9700 ?
C8 H8B . 0.9700 ?
C9 C10 . 1.492(5) ?
C9 H9A . 0.9700 ?
C9 H9B . 0.9700 ?
C10 H10A . 0.9700 ?
C10 H10B . 0.9700 ?
C11 C12 . 1.500(6) ?
C11 H11A . 0.9700 ?
C11 H11B . 0.9700 ?
C12 H12A . 0.9700 ?
C12 H12B . 0.9700 ?
